data_4503317
loop_
_publ_author_name
'Li, Shun-Li'
'Lan, Ya-Qian'
'Ma, Jian-Fang'
'Fu, Yao-Mei'
'Yang, Jin'
'Ping, Guang-Ju'
'Liu, Jie'
'Su, Zhong-Min'

_publ_section_title
;
 Structures and Luminescent Properties of a Series of Zinc(II) and
 Cadmium(II) 4,4&#x2032;-Oxydiphthalate Coordination Polymers with Various
 Ligands Based on Bis(pyridyl imidazole) under Hydrothermal Conditions
;
_journal_issue 5
_journal_name_full 'Crystal Growth &amp; Design'
_journal_page_first 1610
_journal_paper_doi 10.1021/cg700994p
_journal_volume 8
_journal_year 2008
_chemical_formula_moiety 'C28 H18 N3 O10 Zn2, 3(H2 O)'
_chemical_formula_sum 'C28 H24 N3 O13 Zn2'
_chemical_formula_weight 741.24
_chemical_name_systematic
;
 ?
;
_space_group_IT_number 15
_symmetry_cell_setting monoclinic
_symmetry_space_group_name_Hall '-C 2yc'
_symmetry_space_group_name_H-M 'C 1 2/c 1'
_atom_sites_solution_hydrogens geom
_atom_sites_solution_primary direct
_atom_sites_solution_secondary difmap
_audit_creation_method SHELXL-97
_cell_angle_alpha 90.00
_cell_angle_beta 116.7350(10)
_cell_angle_gamma 90.00
_cell_formula_units_Z 8
_cell_length_a 16.8510(6)
_cell_length_b 26.0810(7)
_cell_length_c 14.5640(7)
_cell_measurement_reflns_used 17301
_cell_measurement_temperature 293(2)
_cell_measurement_theta_max 28.31
_cell_measurement_theta_min 1.56
_cell_volume 5716.5(4)
_computing_cell_refinement 'SMART (Bruker, 1997)'
_computing_data_collection 'SMART (Bruker, 1997)'
_computing_data_reduction SAINT
_computing_molecular_graphics 'SHELXTL-PLUS (Sheldrick, 1990)'
_computing_publication_material SHELXL-97
_computing_structure_refinement 'SHELXL-97 (Sheldrick, 1997)'
_computing_structure_solution 'SHELXS-97(Sheldrick, 1997)'
_diffrn_ambient_temperature 293(2)
_diffrn_measured_fraction_theta_full 0.996
_diffrn_measured_fraction_theta_max 0.971
_diffrn_measurement_device_type 'Bruker APEX CCD area-detector'
_diffrn_measurement_method '\w scans'
_diffrn_radiation_monochromator graphite
_diffrn_radiation_source 'fine-focus sealed tube'
_diffrn_radiation_type MoK\a
_diffrn_radiation_wavelength 0.71069
_diffrn_reflns_av_R_equivalents 0.0305
_diffrn_reflns_av_sigmaI/netI 0.0404
_diffrn_reflns_limit_h_max 21
_diffrn_reflns_limit_h_min -21
_diffrn_reflns_limit_k_max 34
_diffrn_reflns_limit_k_min -31
_diffrn_reflns_limit_l_max 19
_diffrn_reflns_limit_l_min -12
_diffrn_reflns_number 17442
_diffrn_reflns_theta_full 25.00
_diffrn_reflns_theta_max 28.31
_diffrn_reflns_theta_min 1.56
_diffrn_standards_number 0
_exptl_absorpt_coefficient_mu 1.755
_exptl_absorpt_correction_T_max 0.729
_exptl_absorpt_correction_T_min 0.635
_exptl_absorpt_correction_type multi-scan
_exptl_absorpt_process_details 'SADABS(Sheldrick, 1996)'
_exptl_crystal_colour colorless
_exptl_crystal_density_diffrn 1.723
_exptl_crystal_density_method 'not measured'
_exptl_crystal_description block
_exptl_crystal_F_000 3016
_exptl_crystal_size_max 0.30
_exptl_crystal_size_mid 0.22
_exptl_crystal_size_min 0.18
_refine_diff_density_max 0.603
_refine_diff_density_min -0.711
_refine_diff_density_rms 0.094
_refine_ls_extinction_method none
_refine_ls_goodness_of_fit_ref 1.040
_refine_ls_hydrogen_treatment mixed
_refine_ls_matrix_type full
_refine_ls_number_parameters 433
_refine_ls_number_reflns 6916
_refine_ls_number_restraints 9
_refine_ls_restrained_S_all 1.039
_refine_ls_R_factor_all 0.0587
_refine_ls_R_factor_gt 0.0373
_refine_ls_shift/su_max 0.001
_refine_ls_shift/su_mean 0.000
_refine_ls_structure_factor_coef Fsqd
_refine_ls_weighting_details 'calc w=1/[\s^2^(Fo^2^)+(0.0573P)^2^+2.8674P] where P=(Fo^2^+2Fc^2^)/3'
_refine_ls_weighting_scheme calc
_refine_ls_wR_factor_gt 0.0967
_refine_ls_wR_factor_ref 0.1064
_reflns_number_gt 5201
_reflns_number_total 6916
_reflns_threshold_expression >2sigma(I)
_cod_data_source_file cg700994p-file003.cif
_cod_data_source_block 1
_cod_depositor_comments
;
The following automatic conversions were performed:

'_symmetry_cell_setting' value 'Monoclinic' changed to 'monoclinic'
according to /home/saulius/struct/CIF-dictionaries/cif_core.dic
dictionary named 'cif_core.dic' version 2.4.1 from 2010-06-29.

Automatic conversion script
Id: cif_fix_values 1715 2011-07-08 13:25:40Z adriana 
;
_cod_original_sg_symbol_Hall '-C 2yc '
_cod_original_sg_symbol_H-M C2/c
_cod_database_code 4503317

loop_
_symmetry_equiv_pos_as_xyz
'x, y, z'
'-x, y, -z+1/2'
'x+1/2, y+1/2, z'
'-x+1/2, y+1/2, -z+1/2'
'-x, -y, -z'
'x, -y, z-1/2'
'-x+1/2, -y+1/2, -z'
'x+1/2, -y+1/2, z-1/2'

loop_
_atom_site_label
_atom_site_type_symbol
_atom_site_fract_x
_atom_site_fract_y
_atom_site_fract_z
_atom_site_U_iso_or_equiv
_atom_site_adp_type
_atom_site_occupancy
_atom_site_symmetry_multiplicity
_atom_site_calc_flag
_atom_site_refinement_flags
Zn1 Zn 0.34778(2) 0.205697(12) 0.09119(2) 0.02912(10) Uani 1 1 d .
Zn2 Zn 0.23496(2) 0.085186(12) 0.05996(2) 0.03033(10) Uani 1 1 d .
C1 C 0.30746(17) 0.14122(11) 0.2425(2) 0.0295(6) Uani 1 1 d .
C2 C 0.32848(17) 0.15388(10) 0.35166(19) 0.0263(5) Uani 1 1 d .
C3 C 0.26208(18) 0.15425(12) 0.3833(2) 0.0342(6) Uani 1 1 d .
H3 H 0.2054 0.1427 0.3387 0.041 Uiso 1 1 calc R
C4 C 0.2791(2) 0.17152(12) 0.4801(2) 0.0406(7) Uani 1 1 d .
H4 H 0.2343 0.1719 0.5007 0.049 Uiso 1 1 calc R
C5 C 0.36339(19) 0.18811(11) 0.5454(2) 0.0325(6) Uani 1 1 d .
C6 C 0.43130(18) 0.18686(11) 0.5171(2) 0.0312(6) Uani 1 1 d .
H6 H 0.4881 0.1975 0.5629 0.037 Uiso 1 1 calc R
C7 C 0.41431(17) 0.16966(10) 0.42014(19) 0.0261(5) Uani 1 1 d .
C8 C 0.49409(18) 0.16405(11) 0.3990(2) 0.0315(6) Uani 1 1 d .
C9 C 0.35552(19) 0.18541(12) 0.7050(2) 0.0336(6) Uani 1 1 d .
C10 C 0.3722(2) 0.13378(12) 0.7288(2) 0.0380(7) Uani 1 1 d .
H10 H 0.3980 0.1136 0.6968 0.046 Uiso 1 1 calc R
C11 C 0.34954(19) 0.11305(11) 0.8009(2) 0.0353(6) Uani 1 1 d .
H11 H 0.3601 0.0785 0.8174 0.042 Uiso 1 1 calc R
C12 C 0.31095(17) 0.14305(10) 0.84968(19) 0.0258(5) Uani 1 1 d .
C13 C 0.29400(17) 0.19485(10) 0.82367(19) 0.0252(5) Uani 1 1 d .
C14 C 0.31598(19) 0.21561(11) 0.7503(2) 0.0309(6) Uani 1 1 d .
H14 H 0.3040 0.2499 0.7317 0.037 Uiso 1 1 calc R
C15 C 0.25065(19) 0.23001(10) 0.8694(2) 0.0307(6) Uani 1 1 d .
C16 C 0.28517(18) 0.11878(11) 0.9246(2) 0.0303(6) Uani 1 1 d .
C17 C 0.1997(2) -0.03491(12) 0.0434(3) 0.0446(8) Uani 1 1 d .
H17 H 0.2550 -0.0464 0.0919 0.054 Uiso 1 1 calc R
C18 C 0.1337(2) -0.06509(13) -0.0225(3) 0.0451(8) Uani 1 1 d .
H18 H 0.1350 -0.1006 -0.0277 0.054 Uiso 1 1 calc R
C19 C 0.09030(18) 0.01501(10) -0.0477(2) 0.0301(6) Uani 1 1 d .
C20 C 0.04339(18) 0.06417(11) -0.0836(2) 0.0302(6) Uani 1 1 d .
C21 C -0.04579(19) 0.07141(12) -0.1472(3) 0.0448(8) Uani 1 1 d .
H21 H -0.0840 0.0435 -0.1721 0.054 Uiso 1 1 calc R
C22 C -0.0772(2) 0.12095(13) -0.1733(3) 0.0544(9) Uani 1 1 d .
H22 H -0.1371 0.1265 -0.2168 0.065 Uiso 1 1 calc R
C23 C -0.0207(2) 0.16197(13) -0.1353(3) 0.0492(8) Uani 1 1 d .
H23 H -0.0410 0.1954 -0.1533 0.059 Uiso 1 1 calc R
C24 C 0.0663(2) 0.15210(12) -0.0702(2) 0.0400(7) Uani 1 1 d .
H24 H 0.1047 0.1797 -0.0425 0.048 Uiso 1 1 calc R
C25 C -0.02248(19) -0.05071(12) -0.1622(2) 0.0404(7) Uani 1 1 d .
H25A H -0.0471 -0.0244 -0.2146 0.048 Uiso 1 1 calc R
H25B H -0.0636 -0.0562 -0.1333 0.048 Uiso 1 1 calc R
C26 C -0.01198(18) -0.09986(10) -0.2104(2) 0.0312(6) Uani 1 1 d .
C27 C -0.0238(2) -0.14656(13) -0.1719(3) 0.0469(8) Uani 1 1 d .
H27 H -0.0399 -0.1470 -0.1186 0.056 Uiso 1 1 calc R
C28 C -0.0120(2) -0.19216(12) -0.2119(3) 0.0579(11) Uani 1 1 d .
H28 H -0.0207 -0.2231 -0.1859 0.069 Uiso 1 1 calc R
N1 N 0.09884(15) 0.10470(9) -0.04451(17) 0.0318(5) Uani 1 1 d .
N2 N 0.17317(15) 0.01499(9) 0.02796(18) 0.0340(5) Uani 1 1 d .
N3 N 0.06383(15) -0.03323(9) -0.08046(18) 0.0347(5) Uani 1 1 d .
O1 O 0.24090(13) 0.11359(9) 0.19111(15) 0.0388(5) Uani 1 1 d .
O2 O 0.35827(13) 0.15961(8) 0.20931(14) 0.0383(5) Uani 1 1 d .
O3 O 0.51800(14) 0.12027(8) 0.39034(17) 0.0419(5) Uani 1 1 d .
O4 O 0.53463(13) 0.20514(8) 0.40125(17) 0.0394(5) Uani 1 1 d .
O5 O 0.38317(16) 0.20985(9) 0.64033(17) 0.0482(6) Uani 1 1 d .
O6 O 0.16802(14) 0.23229(9) 0.82964(16) 0.0438(5) Uani 1 1 d .
O7 O 0.30009(17) 0.25621(9) 0.94577(18) 0.0502(6) Uani 1 1 d .
O8 O 0.26825(17) 0.07241(8) 0.91921(18) 0.0502(6) Uani 1 1 d .
O9 O 0.27682(12) 0.14629(7) 0.99266(13) 0.0277(4) Uani 1 1 d .
O1W O 0.36604(14) 0.05447(8) 0.14139(18) 0.0397(5) Uani 1 1 d D
O3W O 0.4237(3) -0.03083(13) 0.0685(3) 0.0987(11) Uani 1 1 d .
O4W O 0.2105(2) -0.01366(15) -0.2087(3) 0.1081(14) Uani 1 1 d D
O2W O 0.4200(2) 0.03297(12) 0.3548(3) 0.0767(9) Uani 1 1 d D
H1A H 0.368(3) 0.0292(11) 0.111(4) 0.115 Uiso 1 1 d D
H1B H 0.402(3) 0.0766(13) 0.151(4) 0.115 Uiso 1 1 d D
H4A H 0.237(3) 0.0103(12) -0.173(4) 0.115 Uiso 1 1 d D
H4B H 0.240(3) -0.0383(12) -0.209(4) 0.115 Uiso 1 1 d D
H2B H 0.462(2) 0.0523(14) 0.376(4) 0.115 Uiso 1 1 d D
H2A H 0.425(3) 0.0052(10) 0.335(5) 0.115 Uiso 1 1 d D

loop_
_atom_site_aniso_label
_atom_site_aniso_U_11
_atom_site_aniso_U_22
_atom_site_aniso_U_33
_atom_site_aniso_U_23
_atom_site_aniso_U_13
_atom_site_aniso_U_12
Zn1 0.03278(17) 0.03218(17) 0.02802(17) -0.00375(13) 0.01867(14) -0.00096(12)
Zn2 0.03131(17) 0.03845(19) 0.02089(16) -0.00006(13) 0.01143(13) -0.00551(13)
C1 0.0288(13) 0.0367(14) 0.0237(13) 0.0018(11) 0.0124(11) 0.0034(11)
C2 0.0296(13) 0.0321(13) 0.0214(12) -0.0012(10) 0.0153(11) -0.0007(11)
C3 0.0273(13) 0.0467(16) 0.0323(15) -0.0062(13) 0.0165(12) -0.0061(12)
C4 0.0406(16) 0.0557(19) 0.0426(17) -0.0125(15) 0.0340(14) -0.0114(14)
C5 0.0441(16) 0.0361(14) 0.0285(14) -0.0092(12) 0.0262(13) -0.0100(12)
C6 0.0303(13) 0.0428(15) 0.0243(13) -0.0069(12) 0.0155(11) -0.0084(12)
C7 0.0292(13) 0.0314(13) 0.0233(12) -0.0006(10) 0.0167(11) 0.0003(10)
C8 0.0312(14) 0.0448(16) 0.0228(13) -0.0014(12) 0.0159(11) 0.0000(12)
C9 0.0368(15) 0.0480(17) 0.0243(13) -0.0121(12) 0.0211(12) -0.0141(13)
C10 0.0458(17) 0.0428(16) 0.0389(16) -0.0139(13) 0.0311(14) -0.0043(13)
C11 0.0415(16) 0.0326(15) 0.0370(16) -0.0064(12) 0.0222(13) 0.0040(12)
C12 0.0303(13) 0.0312(13) 0.0186(12) -0.0029(10) 0.0133(10) -0.0006(10)
C13 0.0292(13) 0.0304(13) 0.0202(12) -0.0043(10) 0.0148(10) -0.0017(10)
C14 0.0386(15) 0.0315(14) 0.0268(14) -0.0024(11) 0.0184(12) -0.0034(11)
C15 0.0454(16) 0.0270(13) 0.0291(14) 0.0043(11) 0.0250(13) 0.0060(11)
C16 0.0298(13) 0.0370(15) 0.0236(13) 0.0017(11) 0.0116(11) 0.0023(11)
C17 0.0394(16) 0.0425(17) 0.0424(18) 0.0075(14) 0.0100(14) 0.0086(14)
C18 0.0410(17) 0.0363(16) 0.0472(19) -0.0015(14) 0.0104(15) 0.0065(13)
C19 0.0290(13) 0.0354(14) 0.0262(13) -0.0034(11) 0.0128(11) -0.0022(11)
C20 0.0318(13) 0.0343(14) 0.0253(13) -0.0046(11) 0.0136(11) -0.0033(11)
C21 0.0285(15) 0.0400(16) 0.056(2) -0.0109(15) 0.0104(14) -0.0029(12)
C22 0.0345(16) 0.0495(19) 0.059(2) -0.0020(17) 0.0029(15) 0.0070(14)
C23 0.052(2) 0.0384(17) 0.048(2) 0.0078(15) 0.0144(16) 0.0062(14)
C24 0.0445(17) 0.0349(15) 0.0384(17) -0.0002(13) 0.0166(14) -0.0051(13)
C25 0.0337(15) 0.0442(17) 0.0394(17) -0.0126(14) 0.0129(13) 0.0000(13)
C26 0.0306(14) 0.0277(13) 0.0315(15) -0.0031(11) 0.0105(12) -0.0031(11)
C27 0.0435(18) 0.0505(19) 0.0419(18) 0.0084(15) 0.0149(15) -0.0089(14)
C28 0.046(2) 0.0290(15) 0.079(3) 0.0121(16) 0.0105(18) -0.0052(14)
N1 0.0337(12) 0.0348(12) 0.0255(12) 0.0004(10) 0.0121(10) -0.0017(10)
N2 0.0310(12) 0.0376(13) 0.0297(12) 0.0023(10) 0.0104(10) 0.0009(10)
N3 0.0348(12) 0.0339(12) 0.0321(13) -0.0047(10) 0.0122(10) 0.0014(10)
O1 0.0343(10) 0.0578(13) 0.0263(10) -0.0105(10) 0.0153(9) -0.0113(9)
O2 0.0419(11) 0.0551(13) 0.0235(10) 0.0016(9) 0.0196(9) -0.0070(10)
O3 0.0393(11) 0.0414(12) 0.0538(14) -0.0047(10) 0.0287(10) 0.0012(9)
O4 0.0390(11) 0.0404(11) 0.0520(13) -0.0025(10) 0.0322(10) -0.0044(9)
O5 0.0729(16) 0.0542(13) 0.0389(12) -0.0236(10) 0.0442(12) -0.0335(11)
O6 0.0403(12) 0.0600(14) 0.0361(12) 0.0014(11) 0.0215(10) 0.0165(10)
O7 0.0679(15) 0.0463(13) 0.0502(14) -0.0244(11) 0.0388(12) -0.0151(11)
O8 0.0846(18) 0.0302(11) 0.0509(14) -0.0037(10) 0.0439(13) -0.0098(11)
O9 0.0308(9) 0.0349(10) 0.0206(9) -0.0022(8) 0.0143(8) -0.0024(8)
O1W 0.0366(11) 0.0404(12) 0.0443(13) 0.0008(10) 0.0203(10) 0.0008(9)
O3W 0.115(3) 0.080(2) 0.115(3) -0.022(2) 0.064(3) 0.000(2)
O4W 0.071(2) 0.092(3) 0.127(3) -0.058(2) 0.014(2) 0.0091(18)
O2W 0.0703(19) 0.0663(19) 0.092(2) 0.0046(18) 0.0353(18) -0.0142(15)

loop_
_atom_type_symbol
_atom_type_description
_atom_type_scat_dispersion_real
_atom_type_scat_dispersion_imag
_atom_type_scat_source
C C 0.0033 0.0016 'International Tables Vol C Tables 4.2.6.8 and 6.1.1.4'
H H 0.0000 0.0000 'International Tables Vol C Tables 4.2.6.8 and 6.1.1.4'
N N 0.0061 0.0033 'International Tables Vol C Tables 4.2.6.8 and 6.1.1.4'
O O 0.0106 0.0060 'International Tables Vol C Tables 4.2.6.8 and 6.1.1.4'
Zn Zn 0.2839 1.4301 'International Tables Vol C Tables 4.2.6.8 and 6.1.1.4'

loop_
_geom_angle_atom_site_label_1
_geom_angle_atom_site_label_2
_geom_angle_atom_site_label_3
_geom_angle
_geom_angle_site_symmetry_1
_geom_angle_site_symmetry_3
O4 Zn1 O2 104.46(9) 2_655 .
O4 Zn1 O6 111.03(9) 2_655 7_556
O2 Zn1 O6 88.55(9) . 7_556
O4 Zn1 O9 106.81(8) 2_655 1_554
O2 Zn1 O9 87.01(8) . 1_554
O6 Zn1 O9 141.80(8) 7_556 1_554
O4 Zn1 O7 88.93(9) 2_655 1_554
O2 Zn1 O7 166.32(8) . 1_554
O6 Zn1 O7 89.22(8) 7_556 1_554
O9 Zn1 O7 86.42(7) 1_554 1_554
O4 Zn1 C15 137.03(9) 2_655 7_556
O2 Zn1 C15 90.90(8) . 7_556
O6 Zn1 C15 28.18(8) 7_556 7_556
O9 Zn1 C15 113.97(8) 1_554 7_556
O7 Zn1 C15 80.86(8) 1_554 7_556
O1 Zn2 N2 110.36(9) . .
O1 Zn2 O1W 90.78(8) . .
N2 Zn2 O1W 94.80(9) . .
O1 Zn2 O9 105.90(8) . 1_554
N2 Zn2 O9 142.60(8) . 1_554
O1W Zn2 O9 93.53(7) . 1_554
O1 Zn2 N1 99.51(9) . .
N2 Zn2 N1 77.39(9) . .
O1W Zn2 N1 168.73(9) . .
O9 Zn2 N1 88.08(8) 1_554 .
O1 Zn2 O8 160.14(8) . 1_554
N2 Zn2 O8 88.37(9) . 1_554
O1W Zn2 O8 80.81(9) . 1_554
O9 Zn2 O8 57.18(7) 1_554 1_554
N1 Zn2 O8 90.76(9) . 1_554
O2 C1 O1 124.8(3) . .
O2 C1 C2 116.6(2) . .
O1 C1 C2 118.6(2) . .
C3 C2 C7 119.4(2) . .
C3 C2 C1 120.7(2) . .
C7 C2 C1 119.7(2) . .
C4 C3 C2 120.8(3) . .
C4 C3 H3 119.6 . .
C2 C3 H3 119.6 . .
C5 C4 C3 119.0(3) . .
C5 C4 H4 120.5 . .
C3 C4 H4 120.5 . .
C4 C5 C6 121.5(3) . .
C4 C5 O5 121.8(2) . .
C6 C5 O5 116.6(2) . .
C5 C6 C7 119.6(2) . .
C5 C6 H6 120.2 . .
C7 C6 H6 120.2 . .
C6 C7 C2 119.7(2) . .
C6 C7 C8 116.3(2) . .
C2 C7 C8 123.6(2) . .
O3 C8 O4 126.1(2) . .
O3 C8 C7 118.0(2) . .
O4 C8 C7 115.6(2) . .
C14 C9 O5 116.6(3) . .
C14 C9 C10 121.6(3) . .
O5 C9 C10 121.7(3) . .
C11 C10 C9 118.4(3) . .
C11 C10 H10 120.8 . .
C9 C10 H10 120.8 . .
C10 C11 C12 121.3(3) . .
C10 C11 H11 119.4 . .
C12 C11 H11 119.4 . .
C13 C12 C11 119.2(2) . .
C13 C12 C16 121.3(2) . .
C11 C12 C16 119.4(2) . .
C14 C13 C12 119.5(2) . .
C14 C13 C15 117.0(2) . .
C12 C13 C15 123.4(2) . .
C9 C14 C13 120.0(3) . .
C9 C14 H14 120.0 . .
C13 C14 H14 120.0 . .
O6 C15 O7 123.1(3) . .
O6 C15 C13 119.2(2) . .
O7 C15 C13 117.7(3) . .
O6 C15 Zn1 51.74(14) . 7_556
O7 C15 Zn1 71.76(16) . 7_556
C13 C15 Zn1 168.04(19) . 7_556
O8 C16 O9 119.6(3) . .
O8 C16 C12 120.4(3) . .
O9 C16 C12 120.0(2) . .
C18 C17 N2 109.6(3) . .
C18 C17 H17 125.2 . .
N2 C17 H17 125.2 . .
C17 C18 N3 106.8(3) . .
C17 C18 H18 126.6 . .
N3 C18 H18 126.6 . .
N2 C19 N3 110.4(2) . .
N2 C19 C20 119.3(2) . .
N3 C19 C20 130.3(2) . .
N1 C20 C21 120.9(3) . .
N1 C20 C19 111.8(2) . .
C21 C20 C19 127.3(3) . .
C20 C21 C22 118.7(3) . .
C20 C21 H21 120.7 . .
C22 C21 H21 120.7 . .
C23 C22 C21 120.4(3) . .
C23 C22 H22 119.8 . .
C21 C22 H22 119.8 . .
C24 C23 C22 117.8(3) . .
C24 C23 H23 121.1 . .
C22 C23 H23 121.1 . .
N1 C24 C23 123.1(3) . .
N1 C24 H24 118.4 . .
C23 C24 H24 118.4 . .
N3 C25 C26 111.0(2) . .
N3 C25 H25A 109.4 . .
C26 C25 H25A 109.4 . .
N3 C25 H25B 109.4 . .
C26 C25 H25B 109.4 . .
H25A C25 H25B 108.0 . .
C26 C26 C27 118.99(19) 2_554 .
C26 C26 C25 121.82(17) 2_554 .
C27 C26 C25 119.2(3) . .
C28 C27 C26 120.7(3) . .
C28 C27 H27 119.6 . .
C26 C27 H27 119.6 . .
C28 C28 C27 120.3(2) 2_554 .
C28 C28 H28 119.9 2_554 .
C27 C28 H28 119.9 . .
C24 N1 C20 119.1(2) . .
C24 N1 Zn2 125.85(19) . .
C20 N1 Zn2 115.08(18) . .
C19 N2 C17 106.3(2) . .
C19 N2 Zn2 114.99(18) . .
C17 N2 Zn2 136.0(2) . .
C19 N3 C18 106.9(2) . .
C19 N3 C25 128.5(2) . .
C18 N3 C25 124.6(2) . .
C1 O1 Zn2 115.26(17) . .
C1 O2 Zn1 137.40(19) . .
C8 O4 Zn1 122.40(18) . 2_655
C9 O5 C5 119.1(2) . .
C15 O6 Zn1 100.08(18) . 7_556
C15 O7 Zn1 108.76(18) . 1_556
C16 O8 Zn2 86.89(17) . 1_556
C16 O9 Zn1 136.05(17) . 1_556
C16 O9 Zn2 96.34(16) . 1_556
Zn1 O9 Zn2 116.20(8) 1_556 1_556
Zn2 O1W H1A 107(4) . .
Zn2 O1W H1B 110(4) . .
H1A O1W H1B 118(5) . .
H4A O4W H4B 117(5) . .
H2B O2W H2A 119(5) . .

loop_
_geom_bond_atom_site_label_1
_geom_bond_atom_site_label_2
_geom_bond_distance
_geom_bond_site_symmetry_2
Zn1 O4 1.9346(19) 2_655
Zn1 O2 2.0401(19) .
Zn1 O6 2.072(2) 7_556
Zn1 O9 2.0846(18) 1_554
Zn1 O7 2.310(3) 1_554
Zn1 C15 2.598(3) 7_556
Zn2 O1 2.009(2) .
Zn2 N2 2.054(2) .
Zn2 O1W 2.138(2) .
Zn2 O9 2.1494(18) 1_554
Zn2 N1 2.167(2) .
Zn2 O8 2.380(2) 1_554
C1 O2 1.253(3) .
C1 O1 1.258(3) .
C1 C2 1.502(4) .
C2 C3 1.388(3) .
C2 C7 1.399(4) .
C3 C4 1.382(4) .
C3 H3 0.9300 .
C4 C5 1.376(4) .
C4 H4 0.9300 .
C5 C6 1.381(4) .
C5 O5 1.389(3) .
C6 C7 1.383(4) .
C6 H6 0.9300 .
C7 C8 1.515(3) .
C8 O3 1.236(3) .
C8 O4 1.264(3) .
C9 C14 1.376(4) .
C9 O5 1.381(3) .
C9 C10 1.387(4) .
C10 C11 1.379(4) .
C10 H10 0.9300 .
C11 C12 1.399(4) .
C11 H11 0.9300 .
C12 C13 1.398(4) .
C12 C16 1.485(4) .
C13 C14 1.389(4) .
C13 C15 1.502(3) .
C14 H14 0.9300 .
C15 O6 1.246(3) .
C15 O7 1.251(3) .
C15 Zn1 2.598(3) 7_556
C16 O8 1.237(3) .
C16 O9 1.282(3) .
C17 C18 1.349(4) .
C17 N2 1.362(4) .
C17 H17 0.9300 .
C18 N3 1.376(4) .
C18 H18 0.9300 .
C19 N2 1.334(3) .
C19 N3 1.349(3) .
C19 C20 1.473(4) .
C20 N1 1.355(4) .
C20 C21 1.378(4) .
C21 C22 1.383(5) .
C21 H21 0.9300 .
C22 C23 1.373(5) .
C22 H22 0.9300 .
C23 C24 1.365(4) .
C23 H23 0.9300 .
C24 N1 1.336(4) .
C24 H24 0.9300 .
C25 N3 1.477(4) .
C25 C26 1.510(4) .
C25 H25A 0.9700 .
C25 H25B 0.9700 .
C26 C26 1.382(6) 2_554
C26 C27 1.393(4) .
C27 C28 1.377(5) .
C27 H27 0.9300 .
C28 C28 1.343(8) 2_554
C28 H28 0.9300 .
O4 Zn1 1.9346(19) 2_655
O6 Zn1 2.072(2) 7_556
O7 Zn1 2.310(3) 1_556
O8 Zn2 2.380(2) 1_556
O9 Zn1 2.0846(18) 1_556
O9 Zn2 2.1494(18) 1_556
O1W H1A 0.80(4) .
O1W H1B 0.80(5) .
O4W H4A 0.81(4) .
O4W H4B 0.81(4) .
O2W H2B 0.81(4) .
O2W H2A 0.81(4) .

loop_
_geom_torsion_atom_site_label_1
_geom_torsion_atom_site_label_2
_geom_torsion_atom_site_label_3
_geom_torsion_atom_site_label_4
_geom_torsion
_geom_torsion_site_symmetry_1
_geom_torsion_site_symmetry_4
O2 C1 C2 C3 153.7(3) . .
O1 C1 C2 C3 -25.9(4) . .
O2 C1 C2 C7 -20.9(4) . .
O1 C1 C2 C7 159.5(3) . .
C7 C2 C3 C4 2.1(4) . .
C1 C2 C3 C4 -172.5(3) . .
C2 C3 C4 C5 -0.5(5) . .
C3 C4 C5 C6 -1.3(5) . .
C3 C4 C5 O5 174.6(3) . .
C4 C5 C6 C7 1.4(5) . .
O5 C5 C6 C7 -174.7(3) . .
C5 C6 C7 C2 0.2(4) . .
C5 C6 C7 C8 -173.6(3) . .
C3 C2 C7 C6 -2.0(4) . .
C1 C2 C7 C6 172.7(3) . .
C3 C2 C7 C8 171.4(3) . .
C1 C2 C7 C8 -13.9(4) . .
C6 C7 C8 O3 109.8(3) . .
C2 C7 C8 O3 -63.8(4) . .
C6 C7 C8 O4 -64.0(3) . .
C2 C7 C8 O4 122.4(3) . .
C14 C9 C10 C11 -1.1(4) . .
O5 C9 C10 C11 174.4(3) . .
C9 C10 C11 C12 -0.2(4) . .
C10 C11 C12 C13 0.9(4) . .
C10 C11 C12 C16 178.2(3) . .
C11 C12 C13 C14 -0.2(4) . .
C16 C12 C13 C14 -177.5(2) . .
C11 C12 C13 C15 178.3(3) . .
C16 C12 C13 C15 1.1(4) . .
O5 C9 C14 C13 -173.9(2) . .
C10 C9 C14 C13 1.8(4) . .
C12 C13 C14 C9 -1.1(4) . .
C15 C13 C14 C9 -179.7(2) . .
C14 C13 C15 O6 92.3(3) . .
C12 C13 C15 O6 -86.3(3) . .
C14 C13 C15 O7 -87.0(3) . .
C12 C13 C15 O7 94.5(3) . .
C14 C13 C15 Zn1 54.0(10) . 7_556
C12 C13 C15 Zn1 -124.6(8) . 7_556
C13 C12 C16 O8 152.2(3) . .
C11 C12 C16 O8 -25.0(4) . .
C13 C12 C16 O9 -24.9(4) . .
C11 C12 C16 O9 157.8(2) . .
N2 C17 C18 N3 -0.2(4) . .
N2 C19 C20 N1 10.7(4) . .
N3 C19 C20 N1 -167.9(3) . .
N2 C19 C20 C21 -168.0(3) . .
N3 C19 C20 C21 13.5(5) . .
N1 C20 C21 C22 2.2(5) . .
C19 C20 C21 C22 -179.3(3) . .
C20 C21 C22 C23 -0.8(6) . .
C21 C22 C23 C24 -1.2(6) . .
C22 C23 C24 N1 1.9(5) . .
N3 C25 C26 C26 -85.1(4) . 2_554
N3 C25 C26 C27 92.7(3) . .
C26 C26 C27 C28 -0.1(5) 2_554 .
C25 C26 C27 C28 -177.9(3) . .
C26 C27 C28 C28 0.7(6) . 2_554
C23 C24 N1 C20 -0.6(5) . .
C23 C24 N1 Zn2 -178.8(3) . .
C21 C20 N1 C24 -1.5(4) . .
C19 C20 N1 C24 179.8(3) . .
C21 C20 N1 Zn2 176.9(2) . .
C19 C20 N1 Zn2 -1.8(3) . .
O1 Zn2 N1 C24 65.4(3) . .
N2 Zn2 N1 C24 174.3(3) . .
O1W Zn2 N1 C24 -138.9(4) . .
O9 Zn2 N1 C24 -40.4(2) 1_554 .
O8 Zn2 N1 C24 -97.5(2) 1_554 .
O1 Zn2 N1 C20 -112.88(19) . .
N2 Zn2 N1 C20 -3.98(19) . .
O1W Zn2 N1 C20 42.8(5) . .
O9 Zn2 N1 C20 141.31(19) 1_554 .
O8 Zn2 N1 C20 84.18(19) 1_554 .
N3 C19 N2 C17 -0.1(3) . .
C20 C19 N2 C17 -178.9(3) . .
N3 C19 N2 Zn2 164.39(18) . .
C20 C19 N2 Zn2 -14.4(3) . .
C18 C17 N2 C19 0.1(4) . .
C18 C17 N2 Zn2 -159.4(2) . .
O1 Zn2 N2 C19 105.3(2) . .
O1W Zn2 N2 C19 -162.1(2) . .
O9 Zn2 N2 C19 -59.9(3) 1_554 .
N1 Zn2 N2 C19 9.66(19) . .
O8 Zn2 N2 C19 -81.5(2) 1_554 .
O1 Zn2 N2 C17 -96.5(3) . .
O1W Zn2 N2 C17 -3.8(3) . .
O9 Zn2 N2 C17 98.4(3) 1_554 .
N1 Zn2 N2 C17 167.9(3) . .
O8 Zn2 N2 C17 76.8(3) 1_554 .
N2 C19 N3 C18 0.0(3) . .
C20 C19 N3 C18 178.6(3) . .
N2 C19 N3 C25 179.9(3) . .
C20 C19 N3 C25 -1.4(5) . .
C17 C18 N3 C19 0.1(4) . .
C17 C18 N3 C25 -179.8(3) . .
C26 C25 N3 C19 151.9(3) . .
C26 C25 N3 C18 -28.2(4) . .
O2 C1 O1 Zn2 14.4(4) . .
C2 C1 O1 Zn2 -166.03(18) . .
N2 Zn2 O1 C1 148.5(2) . .
O1W Zn2 O1 C1 53.1(2) . .
O9 Zn2 O1 C1 -40.8(2) 1_554 .
N1 Zn2 O1 C1 -131.5(2) . .
O8 Zn2 O1 C1 -11.3(4) 1_554 .
O1 C1 O2 Zn1 57.3(4) . .
C2 C1 O2 Zn1 -122.3(2) . .
O4 Zn1 O2 C1 -173.9(3) 2_655 .
O6 Zn1 O2 C1 74.7(3) 7_556 .
O9 Zn1 O2 C1 -67.3(3) 1_554 .
O7 Zn1 O2 C1 -5.9(5) 1_554 .
C15 Zn1 O2 C1 46.6(3) 7_556 .
O3 C8 O4 Zn1 -8.1(4) . 2_655
C7 C8 O4 Zn1 165.14(17) . 2_655
C14 C9 O5 C5 -133.9(3) . .
C10 C9 O5 C5 50.4(4) . .
C4 C5 O5 C9 48.6(4) . .
C6 C5 O5 C9 -135.3(3) . .
O7 C15 O6 Zn1 8.6(3) . 7_556
C13 C15 O6 Zn1 -170.6(2) . 7_556
O6 C15 O7 Zn1 99.7(3) . 1_556
C13 C15 O7 Zn1 -81.1(2) . 1_556
Zn1 C15 O7 Zn1 106.77(12) 7_556 1_556
O9 C16 O8 Zn2 -0.5(2) . 1_556
C12 C16 O8 Zn2 -177.6(2) . 1_556
O8 C16 O9 Zn1 139.6(2) . 1_556
C12 C16 O9 Zn1 -43.3(4) . 1_556
O8 C16 O9 Zn2 0.5(3) . 1_556
C12 C16 O9 Zn2 177.7(2) . 1_556
